data_2023449
loop_
_publ_author_name
'Thiam, El Waleda Moustapha'
'Ba, Kalidou Mamadou'
'Kane, Aichata Yaya'
'Thiam, Ibrahima Elhadji'
'Claiser, Nicolas'
'Souhassou, Mohamed'
'Barry, Aliou Hamady'
'Gaye, Mohamed'

_publ_section_title
;
 Synthesis and crystal structure of dipotassium nickel polyphosphate.
;
_journal_coeditor_code EV2014
_journal_issue 'Pt 4'
_journal_name_full 'Acta crystallographica. Section E, Crystallographic communications'
_journal_page_first 324
_journal_page_last 327
_journal_paper_doi 10.1107/S2056989025002221
_journal_volume 81
_journal_year 2025
_chemical_formula_iupac 'K2 Ni (P O3)4'
_chemical_formula_moiety 'K2 Ni O12 P4'
_chemical_formula_sum 'K2 Ni O12 P4'
_chemical_formula_weight 452.79
_chemical_name_systematic
;
Dipotassium nickel polyphosphate
;
_space_group_crystal_system monoclinic
_space_group_IT_number 9
_space_group_name_Hall 'C -2yc'
_space_group_name_H-M_alt 'C 1 c 1'
_audit_creation_method
;
Olex2 1.5
(compiled 2024.02.16 svn.r378c4104 for OlexSys, GUI svn.r6928)
;
_cell_angle_alpha 90
_cell_angle_beta 103.2349(14)
_cell_angle_gamma 90
_cell_formula_units_Z 4
_cell_length_a 11.07179(16)
_cell_length_b 12.50386(16)
_cell_length_c 7.53969(11)
_cell_measurement_reflns_used 5641
_cell_measurement_temperature 293(2)
_cell_measurement_theta_max 45.229
_cell_measurement_theta_min 2.495
_cell_volume 1016.07(3)
_computing_cell_refinement
;
CrysAlisPro (Rigaku OD, 2022)
;
_computing_data_collection
;
CrysAlisPro (Rigaku OD, 2022)
;
_computing_data_reduction
;
CrysAlisPro (Rigaku OD, 2022)
;
_computing_molecular_graphics
;
<i>ORTEP-3 for Windows</i> (Farrugia, 2012), <i>DIAMOND</i>
(Brandenburg,
2006)
;
_computing_publication_material
;
publCIF (Westrip, 2010)
;
_computing_structure_refinement
;
SHELXL  (Sheldrick, 2015b)
;
_computing_structure_solution
;
<i>SHELXT</i>  (Sheldrick, 2015a)
;
_diffrn_ambient_temperature 293(2)
_diffrn_measured_fraction_theta_full 1.000
_diffrn_measured_fraction_theta_max 0.995
_diffrn_measurement_device_type SuperNova
_diffrn_measurement_method \q/2\q
_diffrn_radiation_type MoK\a
_diffrn_radiation_wavelength 0.71073
_diffrn_reflns_av_R_equivalents 0.0345
_diffrn_reflns_av_unetI/netI 0.0276
_diffrn_reflns_limit_h_max 21
_diffrn_reflns_limit_h_min -22
_diffrn_reflns_limit_k_max 24
_diffrn_reflns_limit_k_min -24
_diffrn_reflns_limit_l_max 14
_diffrn_reflns_limit_l_min -14
_diffrn_reflns_number 33158
_diffrn_reflns_theta_full 25.242
_diffrn_reflns_theta_max 45.229
_diffrn_reflns_theta_min 2.495
_diffrn_standards_decay_% 0
_diffrn_standards_interval_time 120
_diffrn_standards_number 3
_exptl_absorpt_coefficient_mu 3.425
_exptl_absorpt_correction_T_max 0.710
_exptl_absorpt_correction_T_min 0.509
_exptl_absorpt_correction_type multi-scan
_exptl_absorpt_process_details
;
(CrysAlisPro; Rigaku OD, 2022)
;
_exptl_crystal_colour 'metallic reddish red'
_exptl_crystal_density_diffrn 2.960
_exptl_crystal_description block
_exptl_crystal_F_000 888
_exptl_crystal_size_max 0.12
_exptl_crystal_size_mid 0.08
_exptl_crystal_size_min 0.07
_refine_diff_density_max 0.825
_refine_diff_density_min -2.854
_refine_ls_abs_structure_details
;
 Refined as an inversion twin
;
_refine_ls_abs_structure_Flack 0.539(9)
_refine_ls_extinction_method none
_refine_ls_goodness_of_fit_ref 1.066
_refine_ls_hydrogen_treatment undef
_refine_ls_matrix_type full
_refine_ls_number_parameters 173
_refine_ls_number_reflns 8076
_refine_ls_number_restraints 2
_refine_ls_restrained_S_all 1.066
_refine_ls_R_factor_all 0.0318
_refine_ls_R_factor_gt 0.0306
_refine_ls_shift/su_max 0.001
_refine_ls_shift/su_mean 0.000
_refine_ls_structure_factor_coef Fsqd
_refine_ls_weighting_details 'w=1/[\s^2^(Fo^2^)+(0.0564P)^2^+1.2215P] where P=(Fo^2^+2Fc^2^)/3'
_refine_ls_weighting_scheme calc
_refine_ls_wR_factor_gt 0.0870
_refine_ls_wR_factor_ref 0.0884
_reflns_number_gt 7869
_reflns_number_total 8076
_reflns_threshold_expression 'I > 2\s(I)'
_cod_data_source_file ev2014.cif
_cod_data_source_block I
_cod_depositor_comments 'Adding full bibliography for 2023449.cif.'
_cod_database_code 2023449
_shelx_space_group_comment
;
The symmetry employed for this shelxl refinement is uniquely defined
by the following loop, which should always be used as a source of
symmetry information in preference to the above space-group names.
They are only intended as comments.
;

loop_
_space_group_symop_operation_xyz
'x, y, z'
'x, -y, z+1/2'
'x+1/2, y+1/2, z'
'x+1/2, -y+1/2, z+1/2'

loop_
_atom_site_type_symbol
_atom_site_label
_atom_site_fract_x
_atom_site_fract_y
_atom_site_fract_z
_atom_site_U_iso_or_equiv
_atom_site_adp_type
_atom_site_calc_flag
_atom_site_occupancy
_atom_site_disorder_assembly
_atom_site_disorder_group
Ni Ni1 0.94642(3) 0.34669(2) 0.79387(4) 0.00586(5) Uani d 1 . .
K K1 0.61359(4) 0.63341(3) 0.12530(6) 0.00747(6) Uani d 1 . .
K K2 1.31600(5) 0.37393(4) 0.96892(7) 0.01014(7) Uani d 1 . .
P P1 1.05470(5) 0.57511(4) 0.70758(7) 0.00330(7) Uani d 1 . .
P P2 0.83590(5) 0.57688(4) 0.86578(7) 0.00340(7) Uani d 1 . .
P P3 0.62807(5) 0.68963(4) 0.62381(7) 0.00407(7) Uani d 1 . .
P P4 1.28454(5) 0.66069(4) 0.97345(7) 0.00384(7) Uani d 1 . .
O O1 0.94041(16) 0.62429(12) 0.7749(2) 0.0065(2) Uani d 1 . .
O O2 0.84766(14) 0.45926(12) 0.8902(2) 0.00540(19) Uani d 1 . .
O O3 0.71177(15) 0.58966(12) 0.7095(2) 0.0066(2) Uani d 1 . .
O O4 1.16650(16) 0.59314(15) 0.8769(2) 0.0088(2) Uani d 1 . .
O O5 1.04508(15) 0.45704(12) 0.6879(2) 0.0058(2) Uani d 1 . .
O O6 0.82806(16) 0.64783(12) 1.0220(2) 0.0059(2) Uani d 1 . .
O O7 1.07218(15) 0.64267(13) 0.5525(2) 0.0059(2) Uani d 1 . .
O O8 1.31674(15) 0.73723(13) 0.8407(2) 0.0074(2) Uani d 1 . .
O O9 1.23326(16) 0.72198(13) 1.1278(2) 0.0070(2) Uani d 1 . .
O O10 1.37679(15) 0.58280(13) 1.0701(2) 0.0085(2) Uani d 1 . .
O O11 0.55585(16) 0.72302(13) 0.7586(2) 0.0076(2) Uani d 1 . .
O O12 0.56100(16) 0.66049(14) 0.4387(2) 0.0085(2) Uani d 1 . .

loop_
_atom_site_aniso_label
_atom_site_aniso_U_11
_atom_site_aniso_U_22
_atom_site_aniso_U_33
_atom_site_aniso_U_12
_atom_site_aniso_U_13
_atom_site_aniso_U_23
Ni1 0.00581(9) 0.00526(8) 0.00660(8) 0.00012(7) 0.00160(7) 0.00007(7)
K1 0.00615(13) 0.00922(13) 0.00764(13) -0.00002(12) 0.00283(10) -0.00036(12)
K2 0.00994(16) 0.00745(14) 0.01295(17) -0.00041(12) 0.00245(13) -0.00230(12)
P1 0.00303(16) 0.00325(16) 0.00364(15) -0.00080(12) 0.00081(12) -0.00030(12)
P2 0.00332(16) 0.00287(15) 0.00425(15) 0.00051(12) 0.00139(12) -0.00014(12)
P3 0.00380(16) 0.00497(16) 0.00343(15) 0.00063(12) 0.00079(12) 0.00020(13)
P4 0.00303(16) 0.00393(17) 0.00437(16) -0.00011(12) 0.00048(13) -0.00040(12)
O1 0.0059(5) 0.0051(4) 0.0101(6) 0.0000(4) 0.0052(4) 0.0001(4)
O2 0.0059(5) 0.0030(4) 0.0075(5) 0.0009(3) 0.0020(4) 0.0005(3)
O3 0.0050(5) 0.0051(4) 0.0085(5) 0.0007(4) -0.0008(4) 0.0003(4)
O4 0.0073(5) 0.0110(6) 0.0063(5) -0.0048(4) -0.0023(4) 0.0003(4)
O5 0.0065(5) 0.0037(4) 0.0076(5) -0.0006(4) 0.0026(4) -0.0007(4)
O6 0.0069(5) 0.0053(5) 0.0057(5) 0.0009(4) 0.0019(4) -0.0014(4)
O7 0.0065(5) 0.0067(5) 0.0048(5) -0.0015(4) 0.0017(4) 0.0008(4)
O8 0.0073(5) 0.0075(5) 0.0082(5) -0.0011(4) 0.0035(4) 0.0013(4)
O9 0.0087(5) 0.0064(5) 0.0064(5) 0.0020(4) 0.0029(4) -0.0011(4)
O10 0.0060(5) 0.0068(5) 0.0112(6) 0.0023(4) -0.0007(4) 0.0016(4)
O11 0.0085(5) 0.0078(5) 0.0078(5) 0.0023(4) 0.0043(4) 0.0005(4)
O12 0.0074(5) 0.0129(6) 0.0044(5) -0.0006(4) -0.0004(4) -0.0008(4)

loop_
_atom_type_symbol
_atom_type_description
_atom_type_scat_dispersion_real
_atom_type_scat_dispersion_imag
_atom_type_scat_source
O O 0.0106 0.0060 'International Tables Vol C Tables 4.2.6.8 and 6.1.1.4'
P P 0.1023 0.0942 'International Tables Vol C Tables 4.2.6.8 and 6.1.1.4'
K K 0.2009 0.2494 'International Tables Vol C Tables 4.2.6.8 and 6.1.1.4'
Ni Ni 0.3393 1.1124 'International Tables Vol C Tables 4.2.6.8 and 6.1.1.4'

loop_
_geom_angle_atom_site_label_1
_geom_angle_atom_site_label_2
_geom_angle_atom_site_label_3
_geom_angle_site_symmetry_1
_geom_angle_site_symmetry_3
_geom_angle
_geom_angle_publ_flag
K1 Ni1 K1 2_565 3_546 125.300(12) ?
K1 Ni1 K2 2_565 4_454 67.218(12) ?
K1 Ni1 K2 3_546 . 62.662(11) ?
K1 Ni1 K2 2_565 . 171.099(12) ?
K2 Ni1 K1 4_454 3_546 88.300(11) ?
K2 Ni1 K2 4_454 . 119.195(13) ?
O2 Ni1 K1 . 3_546 118.16(5) ?
O2 Ni1 K1 . 2_565 59.09(5) ?
O2 Ni1 K2 . 4_454 126.08(5) ?
O2 Ni1 K2 . . 114.71(5) ?
O2 Ni1 O5 . . 92.99(6) ?
O2 Ni1 O6 . 2_564 93.34(6) ?
O2 Ni1 O7 . 2_565 85.48(6) ?
O2 Ni1 O8 . 3_445 86.88(7) ?
O2 Ni1 O11 . 3_545 166.65(7) ?
O5 Ni1 K1 . 3_546 120.40(5) ?
O5 Ni1 K1 . 2_565 114.24(5) ?
O5 Ni1 K2 . . 58.20(5) ?
O5 Ni1 K2 . 4_454 113.79(5) ?
O5 Ni1 O6 . 2_564 82.52(6) ?
O5 Ni1 O7 . 2_565 91.15(6) ?
O5 Ni1 O8 . 3_445 166.15(7) ?
O6 Ni1 K1 2_564 2_565 47.10(5) ?
O6 Ni1 K1 2_564 3_546 137.45(4) ?
O6 Ni1 K2 2_564 . 131.17(5) ?
O6 Ni1 K2 2_564 4_454 49.19(4) ?
O7 Ni1 K1 2_565 3_546 47.74(4) ?
O7 Ni1 K1 2_565 2_565 135.89(5) ?
O7 Ni1 K2 2_565 4_454 135.94(4) ?
O7 Ni1 K2 2_565 . 44.68(5) ?
O7 Ni1 O6 2_565 2_564 173.50(6) ?
O8 Ni1 K1 3_445 2_565 54.26(5) ?
O8 Ni1 K1 3_445 3_546 71.27(5) ?
O8 Ni1 K2 3_445 4_454 56.46(5) ?
O8 Ni1 K2 3_445 . 133.93(5) ?
O8 Ni1 O6 3_445 2_564 83.66(6) ?
O8 Ni1 O7 3_445 2_565 102.64(7) ?
O11 Ni1 K1 3_545 3_546 48.53(5) ?
O11 Ni1 K1 3_545 2_565 126.83(5) ?
O11 Ni1 K2 3_545 4_454 60.25(5) ?
O11 Ni1 K2 3_545 . 60.75(5) ?
O11 Ni1 O5 3_545 . 94.32(7) ?
O11 Ni1 O6 3_545 2_564 98.67(7) ?
O11 Ni1 O7 3_545 2_565 83.22(7) ?
O11 Ni1 O8 3_545 3_445 88.67(7) ?
Ni1 K1 P2 2_564 2_564 51.633(11) ?
P2 K1 Ni1 1_554 2_564 55.151(12) ?
P2 K1 P2 1_554 2_564 70.573(13) ?
P2 K1 P4 1_554 1_454 128.817(18) ?
P4 K1 Ni1 1_454 2_564 170.418(17) ?
P4 K1 P2 1_454 2_564 136.511(17) ?
O2 K1 Ni1 2_564 2_564 33.80(3) ?
O2 K1 P2 2_564 2_564 22.39(3) ?
O2 K1 P2 2_564 1_554 72.46(3) ?
O2 K1 P4 2_564 1_454 151.52(3) ?
O3 K1 Ni1 2_564 2_564 72.55(3) ?
O3 K1 P2 2_564 1_554 70.67(4) ?
O3 K1 P2 2_564 2_564 24.11(3) ?
O3 K1 P4 2_564 1_454 116.65(3) ?
O3 K1 O2 2_564 2_564 46.48(4) ?
O6 K1 Ni1 1_554 2_564 36.48(4) ?
O6 K1 P2 1_554 2_564 70.19(4) ?
O6 K1 P2 1_554 1_554 22.61(3) ?
O6 K1 P4 1_554 1_454 144.02(4) ?
O6 K1 O2 1_554 2_564 63.03(5) ?
O6 K1 O3 1_554 2_564 79.73(5) ?
O6 K1 O7 1_554 4_464 89.55(5) ?
O6 K1 O8 1_554 4_464 60.32(5) ?
O6 K1 O11 1_554 1_554 73.37(5) ?
O7 K1 Ni1 4_464 2_564 96.04(4) ?
O7 K1 P2 4_464 2_564 146.15(4) ?
O7 K1 P2 4_464 1_554 100.93(4) ?
O7 K1 P4 4_464 1_454 74.89(4) ?
O7 K1 O2 4_464 2_564 124.00(4) ?
O7 K1 O3 4_464 2_564 168.30(5) ?
O7 K1 O8 4_464 4_464 68.73(5) ?
O7 K1 O11 4_464 1_554 56.84(5) ?
O8 K1 Ni1 4_464 2_564 34.89(3) ?
O8 K1 P2 4_464 2_564 77.60(3) ?
O8 K1 P2 4_464 1_554 82.80(3) ?
O8 K1 P4 4_464 1_454 135.97(4) ?
O8 K1 O2 4_464 2_564 55.29(4) ?
O8 K1 O3 4_464 2_564 101.52(5) ?
O10 K1 Ni1 1_454 2_564 165.34(4) ?
O10 K1 P2 1_454 2_564 115.13(4) ?
O10 K1 P2 1_454 1_554 130.96(4) ?
O10 K1 P4 1_454 1_454 21.38(4) ?
O10 K1 O2 1_454 2_564 131.63(5) ?
O10 K1 O3 1_454 2_564 96.26(5) ?
O10 K1 O6 1_454 1_554 152.78(6) ?
O10 K1 O7 1_454 4_464 95.42(5) ?
O10 K1 O8 1_454 4_464 145.79(5) ?
O10 K1 O11 1_454 1_554 87.03(5) ?
O11 K1 Ni1 1_554 2_564 106.92(4) ?
O11 K1 P2 1_554 2_564 134.53(4) ?
O11 K1 P2 1_554 1_554 65.34(3) ?
O11 K1 P4 1_554 1_454 70.95(4) ?
O11 K1 O2 1_554 2_564 136.18(5) ?
O11 K1 O3 1_554 2_564 123.15(5) ?
O11 K1 O8 1_554 4_464 106.65(5) ?
O12 K1 Ni1 . 2_564 95.42(4) ?
O12 K1 P2 . 1_554 149.42(4) ?
O12 K1 P2 . 2_564 84.87(4) ?
O12 K1 P4 . 1_454 81.60(4) ?
O12 K1 O2 . 2_564 77.92(5) ?
O12 K1 O3 . 2_564 94.28(5) ?
O12 K1 O6 . 1_554 131.32(5) ?
O12 K1 O7 . 4_464 89.27(5) ?
O12 K1 O8 . 4_464 74.13(5) ?
O12 K1 O10 . 1_454 75.61(6) ?
O12 K1 O11 . 1_554 140.45(5) ?
P3 K2 P4 2_665 . 108.365(18) ?
O4 K2 P3 . 2_665 134.00(3) ?
O4 K2 P4 . . 26.10(3) ?
O4 K2 O5 . . 42.80(4) ?
O4 K2 O10 . 2_564 82.19(5) ?
O4 K2 O11 . 2_665 140.01(4) ?
O5 K2 P3 . 2_665 160.47(3) ?
O5 K2 P4 . . 68.28(3) ?
O6 K2 P3 3_545 2_665 73.47(4) ?
O6 K2 P4 3_545 . 170.35(4) ?
O6 K2 O4 3_545 . 152.31(5) ?
O6 K2 O5 3_545 . 113.25(4) ?
O6 K2 O7 3_545 2_565 85.13(5) ?
O6 K2 O8 3_545 2_565 56.20(5) ?
O6 K2 O10 3_545 2_564 106.24(5) ?
O6 K2 O11 3_545 2_665 62.17(5) ?
O7 K2 P3 2_565 2_665 143.99(4) ?
O7 K2 P4 2_565 . 88.43(3) ?
O7 K2 O4 2_565 . 69.44(5) ?
O7 K2 O5 2_565 . 55.30(4) ?
O7 K2 O8 2_565 2_565 65.62(5) ?
O7 K2 O10 2_565 2_564 127.26(5) ?
O7 K2 O11 2_565 2_665 118.74(5) ?
O8 K2 P3 2_565 2_665 78.40(3) ?
O8 K2 P4 2_565 . 114.47(3) ?
O8 K2 O4 2_565 . 118.08(5) ?
O8 K2 O5 2_565 . 120.88(4) ?
O8 K2 O10 2_565 2_564 159.73(5) ?
O8 K2 O11 2_565 2_665 53.12(4) ?
O9 K2 P3 2_564 2_665 107.59(4) ?
O9 K2 P4 2_564 . 115.06(4) ?
O9 K2 O4 2_564 . 97.12(5) ?
O9 K2 O5 2_564 . 60.22(4) ?
O9 K2 O6 2_564 3_545 72.48(5) ?
O9 K2 O7 2_564 2_565 92.51(5) ?
O9 K2 O8 2_564 2_565 124.55(5) ?
O9 K2 O10 2_564 2_564 47.05(4) ?
O9 K2 O11 2_564 2_665 120.12(5) ?
O9 K2 O12 2_564 2_665 88.78(5) ?
O10 K2 P3 2_564 2_665 87.07(3) ?
O10 K2 P3 . 2_665 87.87(4) ?
O10 K2 P4 2_564 . 83.39(3) ?
O10 K2 P4 . . 22.17(3) ?
O10 K2 O4 . . 47.91(4) ?
O10 K2 O5 2_564 . 73.49(4) ?
O10 K2 O5 . . 90.43(4) ?
O10 K2 O6 . 3_545 153.87(5) ?
O10 K2 O7 . 2_565 100.77(5) ?
O10 K2 O8 . 2_565 102.85(5) ?
O10 K2 O9 . 2_564 131.91(5) ?
O10 K2 O10 . 2_564 90.52(4) ?
O10 K2 O11 . 2_665 93.26(5) ?
O10 K2 O12 . 2_665 89.34(5) ?
O11 K2 P3 2_665 2_665 25.28(3) ?
O11 K2 P4 2_665 . 115.41(3) ?
O11 K2 O5 2_665 . 173.59(4) ?
O11 K2 O10 2_665 2_564 111.68(4) ?
O12 K2 P3 2_665 2_665 24.16(3) ?
O12 K2 P4 2_665 . 104.51(4) ?
O12 K2 O4 2_665 . 125.18(5) ?
O12 K2 O5 2_665 . 136.41(5) ?
O12 K2 O6 2_665 3_545 81.05(5) ?
O12 K2 O7 2_665 2_565 165.05(5) ?
O12 K2 O8 2_665 2_565 101.57(5) ?
O12 K2 O10 2_665 2_564 62.93(5) ?
O12 K2 O11 2_665 2_665 48.97(4) ?
K1 P1 K2 4_565 2_564 65.244(13) ?
O1 P1 K1 . 4_565 81.92(6) ?
O1 P1 K2 . 2_564 146.61(6) ?
O4 P1 K1 . 4_565 82.08(7) ?
O4 P1 K2 . 2_564 79.50(7) ?
O4 P1 O1 . . 102.73(10) ?
O5 P1 K1 . 4_565 162.46(7) ?
O5 P1 K2 . 2_564 99.47(7) ?
O5 P1 O1 . . 111.84(9) ?
O5 P1 O4 . . 104.35(10) ?
O5 P1 O7 . . 120.29(9) ?
O7 P1 K1 . 4_565 42.80(6) ?
O7 P1 K2 . 2_564 44.18(7) ?
O7 P1 O1 . . 106.67(9) ?
O7 P1 O4 . . 109.57(10) ?
K1 P2 K1 1_556 2_565 86.856(17) ?
K1 P2 K2 1_556 3_455 67.271(14) ?
K1 P2 K2 2_565 3_455 135.710(18) ?
O1 P2 K1 . 1_556 146.03(6) ?
O1 P2 K1 . 2_565 120.85(7) ?
O1 P2 K2 . 3_455 78.82(6) ?
O1 P2 O3 . . 103.48(9) ?
O2 P2 K1 . 1_556 100.44(7) ?
O2 P2 K1 . 2_565 52.96(6) ?
O2 P2 K2 . 3_455 161.42(7) ?
O2 P2 O1 . . 111.80(9) ?
O2 P2 O3 . . 103.08(9) ?
O2 P2 O6 . . 120.69(9) ?
O3 P2 K1 . 2_565 50.17(6) ?
O3 P2 K1 . 1_556 78.39(7) ?
O3 P2 K2 . 3_455 88.45(6) ?
O6 P2 K1 . 2_565 130.12(7) ?
O6 P2 K1 . 1_556 43.42(7) ?
O6 P2 K2 . 3_455 40.83(6) ?
O6 P2 O1 . . 107.34(9) ?
O6 P2 O3 . . 109.04(9) ?
K2 P3 K1 3_455 . 134.104(18) ?
K2 P3 K1 2_464 . 79.126(15) ?
K2 P3 K2 2_464 3_455 136.71(2) ?
O3 P3 K1 . . 98.32(7) ?
O3 P3 K2 . 2_464 113.32(6) ?
O3 P3 K2 . 3_455 91.25(6) ?
O9 P3 K1 4_464 . 90.70(6) ?
O9 P3 K2 4_464 3_455 43.41(6) ?
O9 P3 K2 4_464 2_464 145.79(6) ?
O9 P3 O3 4_464 . 100.37(9) ?
O11 P3 K1 . . 145.19(7) ?
O11 P3 K2 . 3_455 69.63(7) ?
O11 P3 K2 . 2_464 69.25(7) ?
O11 P3 O3 . . 107.15(10) ?
O11 P3 O9 . 4_464 107.19(10) ?
O12 P3 K1 . . 27.68(7) ?
O12 P3 K2 . 2_464 51.45(8) ?
O12 P3 K2 . 3_455 153.56(7) ?
O12 P3 O3 . . 108.05(9) ?
O12 P3 O9 . 4_464 113.35(10) ?
O12 P3 O11 . . 118.97(11) ?
K1 P4 K1 1_656 4_565 126.000(18) ?
K1 P4 K2 1_656 2_565 79.159(15) ?
K1 P4 K2 1_656 . 79.311(16) ?
K2 P4 K1 . 4_565 133.819(19) ?
K2 P4 K1 2_565 4_565 133.235(18) ?
K2 P4 K2 . 2_565 84.614(14) ?
O4 P4 K1 . 4_565 79.54(7) ?
O4 P4 K1 . 1_656 140.19(8) ?
O4 P4 K2 . . 62.42(7) ?
O4 P4 K2 . 2_565 106.16(7) ?
O4 P4 O9 . . 101.31(10) ?
O8 P4 K1 . 4_565 42.82(7) ?
O8 P4 K1 . 1_656 83.87(7) ?
O8 P4 K2 . . 126.58(7) ?
O8 P4 K2 . 2_565 140.74(7) ?
O8 P4 O4 . . 109.49(10) ?
O8 P4 O9 . . 111.14(9) ?
O9 P4 K1 . 4_565 88.55(6) ?
O9 P4 K1 . 1_656 108.51(6) ?
O9 P4 K2 . 2_565 44.69(6) ?
O9 P4 K2 . . 122.27(6) ?
O10 P4 K1 . 1_656 40.58(7) ?
O10 P4 K1 . 4_565 162.48(8) ?
O10 P4 K2 . 2_565 61.96(8) ?
O10 P4 K2 . . 44.86(7) ?
O10 P4 O4 . . 106.22(10) ?
O10 P4 O8 . . 120.76(10) ?
O10 P4 O9 . . 106.09(10) ?
P2 O1 P1 . . 134.80(10) ?
Ni1 O2 K1 . 2_565 87.11(5) ?
P2 O2 Ni1 . . 133.34(10) ?
P2 O2 K1 . 2_565 104.66(7) ?
P2 O3 K1 . 2_565 105.71(7) ?
P2 O3 P3 . . 134.04(11) ?
P3 O3 K1 . 2_565 119.39(8) ?
P1 O4 K2 . . 108.94(9) ?
P1 O4 P4 . . 149.18(13) ?
P4 O4 K2 . . 91.47(8) ?
Ni1 O5 K2 . . 91.39(5) ?
P1 O5 Ni1 . . 131.91(10) ?
P1 O5 K2 . . 102.00(7) ?
Ni1 O6 K1 2_565 1_556 96.42(6) ?
Ni1 O6 K2 2_565 3_455 95.74(5) ?
K1 O6 K2 1_556 3_455 95.26(5) ?
P2 O6 Ni1 . 2_565 129.30(10) ?
P2 O6 K1 . 1_556 113.98(9) ?
P2 O6 K2 . 3_455 119.17(9) ?
Ni1 O7 K1 2_564 4_565 99.02(6) ?
Ni1 O7 K2 2_564 2_564 104.50(6) ?
K1 O7 K2 4_565 2_564 89.74(5) ?
P1 O7 Ni1 . 2_564 125.44(10) ?
P1 O7 K1 . 4_565 116.54(8) ?
P1 O7 K2 . 2_564 114.96(9) ?
Ni1 O8 K1 3 4_565 90.84(6) ?
Ni1 O8 K2 3 2_564 90.02(6) ?
K1 O8 K2 4_565 2_564 84.52(4) ?
P4 O8 Ni1 . 3 145.38(11) ?
P4 O8 K1 . 4_565 117.09(9) ?
P4 O8 K2 . 2_564 111.44(8) ?
P3 O9 K2 4_565 2_565 113.41(8) ?
P3 O9 P4 4_565 . 133.93(11) ?
P4 O9 K2 . 2_565 111.54(8) ?
K1 O10 K2 1_656 . 116.20(6) ?
K1 O10 K2 1_656 2_565 102.79(5) ?
K2 O10 K2 . 2_565 108.77(6) ?
P4 O10 K1 . 1_656 118.04(9) ?
P4 O10 K2 . 2_565 94.57(8) ?
P4 O10 K2 . . 112.97(9) ?
Ni1 O11 K1 3_455 1_556 100.21(6) ?
Ni1 O11 K2 3_455 2_464 87.23(6) ?
K1 O11 K2 1_556 2_464 117.41(6) ?
P3 O11 Ni1 . 3_455 137.44(11) ?
P3 O11 K1 . 1_556 120.26(9) ?
P3 O11 K2 . 2_464 85.46(7) ?
K1 O12 K2 . 2_464 118.61(6) ?
P3 O12 K1 . . 136.99(11) ?
P3 O12 K2 . 2_464 104.38(9) ?

loop_
_geom_bond_atom_site_label_1
_geom_bond_atom_site_label_2
_geom_bond_site_symmetry_2
_geom_bond_distance
_geom_bond_publ_flag
Ni1 K1 2_565 3.6212(6) ?
Ni1 K1 3_546 3.8294(5) ?
Ni1 K2 4_454 3.7520(6) ?
Ni1 K2 . 4.0161(6) ?
Ni1 O2 . 2.0168(15) ?
Ni1 O5 . 2.0335(16) ?
Ni1 O6 2_564 2.1666(16) ?
Ni1 O7 2_565 2.1253(16) ?
Ni1 O8 3_445 2.0717(16) ?
Ni1 O11 3_545 2.0194(16) ?
K1 P2 1_554 3.5486(7) ?
K1 P2 2_564 3.7705(7) ?
K1 P4 1_454 3.5763(7) ?
K1 O2 2_564 3.1108(16) ?
K1 O3 2_564 3.0080(16) ?
K1 O6 1_554 2.6693(18) ?
K1 O7 4_464 2.8697(16) ?
K1 O8 4_464 2.9396(17) ?
K1 O10 1_454 2.6358(18) ?
K1 O11 1_554 2.9154(17) ?
K1 O12 . 2.5817(18) ?
K2 P3 2_665 3.4765(7) ?
K2 P4 . 3.6034(7) ?
K2 O4 . 3.195(2) ?
K2 O5 . 3.4141(17) ?
K2 O6 3_545 2.8540(16) ?
K2 O7 2_565 2.9168(18) ?
K2 O8 2_565 3.1274(18) ?
K2 O9 2_564 2.7951(17) ?
K2 O10 2_564 3.273(2) ?
K2 O10 . 2.7605(18) ?
K2 O11 2_665 3.2612(18) ?
K2 O12 2_665 2.8069(19) ?
P1 O1 . 1.5910(17) ?
P1 O4 . 1.5779(16) ?
P1 O5 . 1.4852(16) ?
P1 O7 . 1.4903(16) ?
P2 O1 . 1.5882(17) ?
P2 O2 . 1.4842(16) ?
P2 O3 . 1.6002(16) ?
P2 O6 . 1.4928(16) ?
P3 O3 . 1.6016(16) ?
P3 O9 4_464 1.6009(17) ?
P3 O11 . 1.4893(17) ?
P3 O12 . 1.4691(17) ?
P4 O4 . 1.5860(17) ?
P4 O8 . 1.4858(17) ?
P4 O9 . 1.6022(17) ?
P4 O10 . 1.4771(16) ?

loop_
_geom_torsion_atom_site_label_1
_geom_torsion_atom_site_label_2
_geom_torsion_atom_site_label_3
_geom_torsion_atom_site_label_4
_geom_torsion_site_symmetry_1
_geom_torsion_site_symmetry_2
_geom_torsion_site_symmetry_3
_geom_torsion_site_symmetry_4
_geom_torsion
_geom_torsion_publ_flag
K1 P1 O1 P2 4_565 . . . -175.17(16) ?
K1 P1 O4 K2 4_565 . . . -149.54(7) ?
K1 P1 O4 P4 4_565 . . . -20.6(3) ?
K1 P1 O5 Ni1 4_565 . . . -159.81(12) ?
K1 P1 O5 K2 4_565 . . . 97.2(2) ?
K1 P1 O7 Ni1 4_565 . . 2_564 -124.79(16) ?
K1 P1 O7 K2 4_565 . . 2_564 103.12(10) ?
K1 P2 O1 P1 2_565 . . . -59.95(18) ?
K1 P2 O1 P1 1_556 . . . 159.50(8) ?
K1 P2 O2 Ni1 1_556 . . . 178.03(11) ?
K1 P2 O2 Ni1 2_565 . . . 100.09(14) ?
K1 P2 O2 K1 1_556 . . 2_565 77.94(5) ?
K1 P2 O3 K1 1_556 . . 2_565 -95.65(6) ?
K1 P2 O3 P3 2_565 . . . 168.9(2) ?
K1 P2 O3 P3 1_556 . . . 73.22(15) ?
K1 P2 O6 Ni1 1_556 . . 2_565 121.48(15) ?
K1 P2 O6 Ni1 2_565 . . 2_565 115.61(10) ?
K1 P2 O6 K1 2_565 . . 1_556 -5.87(12) ?
K1 P2 O6 K2 1_556 . . 3_455 -111.29(12) ?
K1 P2 O6 K2 2_565 . . 3_455 -117.17(7) ?
K1 P3 O3 K1 . . . 2_565 -63.59(8) ?
K1 P3 O3 P2 . . . . 128.73(15) ?
K1 P3 O11 Ni1 . . . 3_455 -54.8(2) ?
K1 P3 O11 K1 . . . 1_556 145.33(7) ?
K1 P3 O11 K2 . . . 2_464 26.10(12) ?
K1 P3 O12 K2 . . . 2_464 178.75(19) ?
K1 P4 O4 K2 4_565 . . . 152.97(5) ?
K1 P4 O4 K2 1_656 . . . 17.57(12) ?
K1 P4 O4 P1 1_656 . . . -115.0(2) ?
K1 P4 O4 P1 4_565 . . . 20.4(3) ?
K1 P4 O8 Ni1 4_565 . . 3 140.4(2) ?
K1 P4 O8 Ni1 1_656 . . 3 -29.95(18) ?
K1 P4 O8 K1 1_656 . . 4_565 -170.31(8) ?
K1 P4 O8 K2 4_565 . . 2_564 -94.92(10) ?
K1 P4 O8 K2 1_656 . . 2_564 94.78(6) ?
K1 P4 O9 K2 4_565 . . 2_565 -179.35(6) ?
K1 P4 O9 K2 1_656 . . 2_565 -51.64(8) ?
K1 P4 O9 P3 1_656 . . 4_565 141.58(13) ?
K1 P4 O9 P3 4_565 . . 4_565 13.87(15) ?
K1 P4 O10 K1 4_565 . . 1_656 45.8(3) ?
K1 P4 O10 K2 4_565 . . 2_565 153.0(2) ?
K1 P4 O10 K2 1_656 . . . -140.27(15) ?
K1 P4 O10 K2 4_565 . . . -94.4(2) ?
K1 P4 O10 K2 1_656 . . 2_565 107.12(10) ?
K2 P1 O1 P2 2_564 . . . 174.58(7) ?
K2 P1 O4 K2 2_564 . . . -83.38(6) ?
K2 P1 O4 P4 2_564 . . . 45.5(3) ?
K2 P1 O5 Ni1 2_564 . . . 171.95(10) ?
K2 P1 O5 K2 2_564 . . . 69.00(5) ?
K2 P1 O7 Ni1 2_564 . . 2_564 132.09(15) ?
K2 P1 O7 K1 2_564 . . 4_565 -103.12(10) ?
K2 P2 O1 P1 3_455 . . . 163.00(16) ?
K2 P2 O2 Ni1 3_455 . . . -135.19(15) ?
K2 P2 O2 K1 3_455 . . 2_565 124.72(18) ?
K2 P2 O3 K1 3_455 . . 2_565 -162.76(6) ?
K2 P2 O3 P3 3_455 . . . 6.11(15) ?
K2 P2 O6 Ni1 3_455 . . 2_565 -127.23(17) ?
K2 P2 O6 K1 3_455 . . 1_556 111.29(12) ?
K2 P3 O3 K1 3_455 . . 2_565 161.44(8) ?
K2 P3 O3 K1 2_464 . . 2_565 18.10(11) ?
K2 P3 O3 P2 3_455 . . . -6.24(16) ?
K2 P3 O3 P2 2_464 . . . -149.58(13) ?
K2 P3 O11 Ni1 3_455 . . 3_455 85.23(15) ?
K2 P3 O11 Ni1 2_464 . . 3_455 -80.91(15) ?
K2 P3 O11 K1 3_455 . . 1_556 -74.63(8) ?
K2 P3 O11 K1 2_464 . . 1_556 119.23(10) ?
K2 P3 O11 K2 3_455 . . 2_464 166.14(5) ?
K2 P3 O12 K1 3_455 . . . 62.0(2) ?
K2 P3 O12 K1 2_464 . . . -178.75(19) ?
K2 P3 O12 K2 3_455 . . 2_464 -119.20(14) ?
K2 P4 O4 K2 2_565 . . . -74.83(5) ?
K2 P4 O4 P1 . . . . -132.6(3) ?
K2 P4 O4 P1 2_565 . . . 152.6(3) ?
K2 P4 O8 Ni1 2_565 . . 3 34.6(3) ?
K2 P4 O8 Ni1 . . . 3 -101.76(18) ?
K2 P4 O8 K1 . . . 4_565 117.88(7) ?
K2 P4 O8 K1 2_565 . . 4_565 -105.80(10) ?
K2 P4 O8 K2 . . . 2_564 22.96(11) ?
K2 P4 O8 K2 2_565 . . 2_564 159.29(5) ?
K2 P4 O9 K2 . . . 2_565 37.22(10) ?
K2 P4 O9 P3 . . . 4_565 -129.56(12) ?
K2 P4 O9 P3 2_565 . . 4_565 -166.8(2) ?
K2 P4 O10 K1 2_565 . . 1_656 -107.12(10) ?
K2 P4 O10 K1 . . . 1_656 140.27(15) ?
K2 P4 O10 K2 . . . 2_565 -112.61(10) ?
K2 P4 O10 K2 2_565 . . . 112.61(10) ?
O1 P1 O4 K2 . . . . 130.66(8) ?
O1 P1 O4 P4 . . . . -100.4(3) ?
O1 P1 O5 Ni1 . . . . -19.87(16) ?
O1 P1 O5 K2 . . . . -122.82(8) ?
O1 P1 O7 Ni1 . . . 2_564 -67.44(13) ?
O1 P1 O7 K1 . . . 4_565 57.35(10) ?
O1 P1 O7 K2 . . . 2_564 160.47(8) ?
O1 P2 O2 Ni1 . . . . -12.87(16) ?
O1 P2 O2 K1 . . . 2_565 -112.96(8) ?
O1 P2 O3 K1 . . . 2_565 119.13(8) ?
O1 P2 O3 P3 . . . . -72.00(17) ?
O1 P2 O6 Ni1 . . . 2_565 -79.45(13) ?
O1 P2 O6 K1 . . . 1_556 159.07(8) ?
O1 P2 O6 K2 . . . 3_455 47.77(11) ?
O2 P2 O1 P1 . . . . -1.07(19) ?
O2 P2 O3 K1 . . . 2_565 2.53(10) ?
O2 P2 O3 P3 . . . . 171.40(15) ?
O2 P2 O6 Ni1 . . . 2_565 50.18(16) ?
O2 P2 O6 K1 . . . 1_556 -71.30(12) ?
O2 P2 O6 K2 . . . 3_455 177.41(8) ?
O3 P2 O1 P1 . . . . -111.34(16) ?
O3 P2 O2 Ni1 . . . . 97.66(13) ?
O3 P2 O2 K1 . . . 2_565 -2.43(10) ?
O3 P2 O6 Ni1 . . . 2_565 169.07(11) ?
O3 P2 O6 K1 . . . 1_556 47.60(11) ?
O3 P2 O6 K2 . . . 3_455 -63.70(11) ?
O3 P3 O11 Ni1 . . . 3_455 170.05(14) ?
O3 P3 O11 K1 . . . 1_556 10.20(12) ?
O3 P3 O11 K2 . . . 2_464 -109.04(7) ?
O3 P3 O12 K1 . . . . -72.92(16) ?
O3 P3 O12 K2 . . . 2_464 105.83(9) ?
O4 P1 O1 P2 . . . . -95.24(17) ?
O4 P1 O5 Ni1 . . . . 90.47(14) ?
O4 P1 O5 K2 . . . . -12.48(10) ?
O4 P1 O7 Ni1 . . . 2_564 -177.97(11) ?
O4 P1 O7 K1 . . . 4_565 -53.18(12) ?
O4 P1 O7 K2 . . . 2_564 49.94(12) ?
O4 P4 O8 Ni1 . . . 3 -171.34(17) ?
O4 P4 O8 K1 . . . 4_565 48.30(12) ?
O4 P4 O8 K2 . . . 2_564 -46.62(12) ?
O4 P4 O9 K2 . . . 2_565 101.62(9) ?
O4 P4 O9 P3 . . . 4_565 -65.16(17) ?
O4 P4 O10 K1 . . . 1_656 152.89(10) ?
O4 P4 O10 K2 . . . . 12.62(13) ?
O4 P4 O10 K2 . . . 2_565 -99.99(9) ?
O5 P1 O1 P2 . . . . 16.13(19) ?
O5 P1 O4 K2 . . . . 13.82(11) ?
O5 P1 O4 P4 . . . . 142.7(3) ?
O5 P1 O7 Ni1 . . . 2_564 61.21(15) ?
O5 P1 O7 K1 . . . 4_565 -174.00(8) ?
O5 P1 O7 K2 . . . 2_564 -70.88(11) ?
O6 P2 O1 P1 . . . . 133.43(16) ?
O6 P2 O2 Ni1 . . . . -140.52(12) ?
O6 P2 O2 K1 . . . 2_565 119.39(9) ?
O6 P2 O3 K1 . . . 2_565 -126.86(8) ?
O6 P2 O3 P3 . . . . 42.01(19) ?
O7 P1 O1 P2 . . . . 149.54(15) ?
O7 P1 O4 K2 . . . . -116.23(9) ?
O7 P1 O4 P4 . . . . 12.7(3) ?
O7 P1 O5 Ni1 . . . . -146.17(12) ?
O7 P1 O5 K2 . . . . 110.88(9) ?
O8 P4 O4 K2 . . . . 121.90(8) ?
O8 P4 O4 P1 . . . . -10.7(3) ?
O8 P4 O9 K2 . . . 2_565 -142.14(9) ?
O8 P4 O9 P3 . . . 4_565 51.08(18) ?
O8 P4 O10 K1 . . . 1_656 27.62(15) ?
O8 P4 O10 K2 . . . . -112.65(11) ?
O8 P4 O10 K2 . . . 2_565 134.73(9) ?
O9 P3 O3 K1 4_464 . . 2_565 -155.84(9) ?
O9 P3 O3 P2 4_464 . . . 36.48(18) ?
O9 P3 O11 Ni1 4_464 . . 3_455 63.04(18) ?
O9 P3 O11 K1 4_464 . . 1_556 -96.82(10) ?
O9 P3 O11 K2 4_464 . . 2_464 143.95(7) ?
O9 P3 O12 K1 4_464 . . . 37.38(18) ?
O9 P3 O12 K2 4_464 . . 2_464 -143.87(8) ?
O9 P4 O4 K2 . . . . -120.65(7) ?
O9 P4 O4 P1 . . . . 106.8(3) ?
O9 P4 O8 Ni1 . . . 3 77.6(2) ?
O9 P4 O8 K1 . . . 4_565 -62.80(11) ?
O9 P4 O8 K2 . . . 2_564 -157.72(8) ?
O9 P4 O10 K1 . . . 1_656 -99.86(11) ?
O9 P4 O10 K2 . . . . 119.87(9) ?
O9 P4 O10 K2 . . . 2_565 7.26(9) ?
O10 P4 O4 K2 . . . . -10.01(10) ?
O10 P4 O4 P1 . . . . -142.6(3) ?
O10 P4 O8 Ni1 . . . 3 -47.6(2) ?
O10 P4 O8 K1 . . . 4_565 172.04(9) ?
O10 P4 O8 K2 . . . 2_564 77.12(12) ?
O10 P4 O9 K2 . . . 2_565 -9.12(11) ?
O10 P4 O9 P3 . . . 4_565 -175.90(14) ?
O11 P3 O3 K1 . . . 2_565 92.39(11) ?
O11 P3 O3 P2 . . . . -75.29(18) ?
O11 P3 O12 K1 . . . . 164.75(12) ?
O11 P3 O12 K2 . . . 2_464 -16.50(12) ?
O12 P3 O3 K1 . . . 2_565 -36.92(13) ?
O12 P3 O3 P2 . . . . 155.39(15) ?
O12 P3 O11 Ni1 . . . 3_455 -67.17(19) ?
O12 P3 O11 K1 . . . 1_556 132.98(10) ?
O12 P3 O11 K2 . . . 2_464 13.74(10) ?

loop_
_twin_individual_id
_twin_individual_mass_fraction_refined
1 0.461(9)
2 0.539(9)
